data_7224837
loop_
_publ_author_name
'Jiang, Yan-Hong'
'Xiao, Man'
'Yan, Chao Guo'

_publ_section_title
;
 Convenient synthesis of functionalized pyrrolo[3,4-b]pyridines and
 pyrrolo[3,4-b]quinolines via three-component reactions
;
_journal_name_full 'RSC Adv.'
_journal_paper_doi 10.1039/C6RA03165J
_journal_year 2016
_chemical_formula_moiety 'C27 H25 N3 O6'
_chemical_formula_sum 'C27 H25 N3 O6'
_chemical_formula_weight 487.50
_chemical_name_systematic
; 
 ? 
;
_space_group_IT_number 2
_symmetry_cell_setting triclinic
_symmetry_space_group_name_Hall '-P 1'
_symmetry_space_group_name_H-M 'P -1'
_atom_sites_solution_hydrogens geom
_atom_sites_solution_primary direct
_atom_sites_solution_secondary difmap
_audit_block_doi 10.5517/cc1kq6vb
_audit_creation_method SHELXL-97
_audit_update_record
;
2016-02-02 deposited with the CCDC.
2016-04-04 downloaded from the CCDC.
;
_cell_angle_alpha 72.632(4)
_cell_angle_beta 84.794(4)
_cell_angle_gamma 80.203(4)
_cell_formula_units_Z 2
_cell_length_a 9.8773(12)
_cell_length_b 10.7530(13)
_cell_length_c 12.1284(14)
_cell_measurement_reflns_used 7386
_cell_measurement_temperature 296(2)
_cell_measurement_theta_max 27.40
_cell_measurement_theta_min 2.26
_cell_volume 1210.4(3)
_computing_cell_refinement 'Bruker SMART'
_computing_data_collection 'Bruker SMART'
_computing_data_reduction 'Bruker SAINT'
_computing_molecular_graphics 'Bruker SHELXTL'
_computing_publication_material 'Bruker SHELXTL'
_computing_structure_refinement 'SHELXL-97 (Sheldrick, 2008)'
_computing_structure_solution 'SHELXS-97 (Sheldrick, 2008)'
_diffrn_ambient_temperature 296(2)
_diffrn_measured_fraction_theta_full 0.985
_diffrn_measured_fraction_theta_max 0.985
_diffrn_measurement_device_type 'CCD area detector'
_diffrn_measurement_method 'phi and omega scans'
_diffrn_radiation_monochromator graphite
_diffrn_radiation_source 'fine-focus sealed tube'
_diffrn_radiation_type MoK\a
_diffrn_radiation_wavelength 0.71073
_diffrn_reflns_av_R_equivalents 0.0475
_diffrn_reflns_av_sigmaI/netI 0.0513
_diffrn_reflns_limit_h_max 12
_diffrn_reflns_limit_h_min -12
_diffrn_reflns_limit_k_max 13
_diffrn_reflns_limit_k_min -13
_diffrn_reflns_limit_l_max 15
_diffrn_reflns_limit_l_min -15
_diffrn_reflns_number 17546
_diffrn_reflns_theta_full 27.58
_diffrn_reflns_theta_max 27.58
_diffrn_reflns_theta_min 1.76
_exptl_absorpt_coefficient_mu 0.096
_exptl_absorpt_correction_T_max 0.981
_exptl_absorpt_correction_T_min 0.974
_exptl_absorpt_correction_type multi-scan
_exptl_absorpt_process_details sadabs
_exptl_crystal_colour red
_exptl_crystal_density_diffrn 1.338
_exptl_crystal_density_method 'not measured'
_exptl_crystal_description block
_exptl_crystal_F_000 512
_exptl_crystal_size_max 0.28
_exptl_crystal_size_mid 0.24
_exptl_crystal_size_min 0.20
_refine_diff_density_max 0.276
_refine_diff_density_min -0.277
_refine_diff_density_rms 0.077
_refine_ls_extinction_method none
_refine_ls_goodness_of_fit_ref 1.048
_refine_ls_hydrogen_treatment constr
_refine_ls_matrix_type full
_refine_ls_number_parameters 329
_refine_ls_number_reflns 5508
_refine_ls_number_restraints 0
_refine_ls_restrained_S_all 1.048
_refine_ls_R_factor_all 0.0874
_refine_ls_R_factor_gt 0.0548
_refine_ls_shift/su_max 0.000
_refine_ls_shift/su_mean 0.000
_refine_ls_structure_factor_coef Fsqd
_refine_ls_weighting_details 'calc w=1/[\s^2^(Fo^2^)+(0.0919P)^2^+0.1900P] where P=(Fo^2^+2Fc^2^)/3'
_refine_ls_weighting_scheme calc
_refine_ls_wR_factor_gt 0.1501
_refine_ls_wR_factor_ref 0.1720
_reflns_number_gt 3796
_reflns_number_total 5508
_reflns_threshold_expression >2sigma(I)
_cod_data_source_file c6ra03165j2.cif
_cod_data_source_block 3i
_cod_database_code 7224837

loop_
_symmetry_equiv_pos_as_xyz
'x, y, z'
'-x, -y, -z'

loop_
_atom_site_label
_atom_site_type_symbol
_atom_site_fract_x
_atom_site_fract_y
_atom_site_fract_z
_atom_site_U_iso_or_equiv
_atom_site_adp_type
_atom_site_occupancy
_atom_site_symmetry_multiplicity
_atom_site_calc_flag
_atom_site_refinement_flags
C1 C 0.36909(19) 0.64484(19) 0.77359(17) 0.0477(5) Uani 1 1 d .
H1 H 0.3179 0.7286 0.7591 0.057 Uiso 1 1 calc R
C2 C 0.3391(2) 0.5459(2) 0.87061(17) 0.0558(5) Uani 1 1 d .
H2 H 0.2668 0.5628 0.9213 0.067 Uiso 1 1 calc R
C3 C 0.4164(2) 0.42121(19) 0.89292(15) 0.0496(5) Uani 1 1 d .
C4 C 0.4482(4) 0.1986(2) 1.0089(2) 0.0947(10) Uani 1 1 d .
H4A H 0.4477 0.1711 0.9405 0.142 Uiso 1 1 calc R
H4B H 0.4034 0.1406 1.0722 0.142 Uiso 1 1 calc R
H4C H 0.5415 0.1958 1.0271 0.142 Uiso 1 1 calc R
C5 C 0.5237(2) 0.39579(19) 0.81758(16) 0.0505(5) Uani 1 1 d .
H5 H 0.5763 0.3126 0.8324 0.061 Uiso 1 1 calc R
C6 C 0.55221(19) 0.49546(18) 0.71982(16) 0.0455(4) Uani 1 1 d .
H6 H 0.6238 0.4787 0.6684 0.055 Uiso 1 1 calc R
C7 C 0.47596(17) 0.61843(17) 0.69806(14) 0.0371(4) Uani 1 1 d .
C8 C 0.1494(2) 0.7581(2) 0.3226(2) 0.0615(6) Uani 1 1 d .
H8A H 0.1288 0.6701 0.3552 0.092 Uiso 1 1 calc R
H8B H 0.1646 0.7758 0.2404 0.092 Uiso 1 1 calc R
H8C H 0.0736 0.8198 0.3389 0.092 Uiso 1 1 calc R
C9 C 0.31216(17) 0.70107(18) 0.48285(16) 0.0416(4) Uani 1 1 d .
C10 C 0.44007(16) 0.75377(16) 0.49753(14) 0.0356(4) Uani 1 1 d .
C11 C 0.47273(16) 0.84078(16) 0.39746(14) 0.0359(4) Uani 1 1 d .
C12 C 0.36691(18) 0.85560(17) 0.31603(16) 0.0410(4) Uani 1 1 d .
C13 C 0.7611(2) 0.94226(18) 0.19824(16) 0.0477(5) Uani 1 1 d .
H13 H 0.7343 1.0325 0.1854 0.057 Uiso 1 1 calc R
C14 C 0.8601(2) 0.8966(2) 0.12498(17) 0.0537(5) Uani 1 1 d .
H14 H 0.9002 0.9553 0.0633 0.064 Uiso 1 1 calc R
C15 C 0.89766(18) 0.7630(2) 0.14527(15) 0.0445(4) Uani 1 1 d .
C16 C 0.83811(19) 0.67307(19) 0.23350(17) 0.0473(5) Uani 1 1 d .
H16 H 0.8629 0.5830 0.2440 0.057 Uiso 1 1 calc R
C17 C 0.74031(18) 0.71998(17) 0.30631(16) 0.0430(4) Uani 1 1 d .
H17 H 0.6995 0.6605 0.3669 0.052 Uiso 1 1 calc R
C18 C 0.70187(16) 0.85447(16) 0.29053(14) 0.0358(4) Uani 1 1 d .
C19 C 0.59976(16) 0.90432(16) 0.37594(14) 0.0349(4) Uani 1 1 d .
H19 H 0.5740 0.9999 0.3451 0.042 Uiso 1 1 calc R
C20 C 0.66348(15) 0.87393(15) 0.49199(14) 0.0340(4) Uani 1 1 d .
C21 C 0.77651(17) 0.94566(17) 0.49388(16) 0.0406(4) Uani 1 1 d .
C22 C 0.86583(19) 0.9007(2) 0.59623(18) 0.0531(5) Uani 1 1 d .
H22A H 0.8475 0.9663 0.6380 0.064 Uiso 1 1 calc R
H22B H 0.9611 0.8974 0.5681 0.064 Uiso 1 1 calc R
C23 C 0.84830(18) 0.7673(2) 0.68085(16) 0.0471(5) Uani 1 1 d .
C24 C 0.9163(2) 0.6542(2) 0.6330(2) 0.0723(7) Uani 1 1 d .
H24A H 0.8779 0.6637 0.5605 0.108 Uiso 1 1 calc R
H24B H 0.9003 0.5717 0.6868 0.108 Uiso 1 1 calc R
H24C H 1.0135 0.6563 0.6216 0.108 Uiso 1 1 calc R
C25 C 0.9111(2) 0.7537(3) 0.7951(2) 0.0741(7) Uani 1 1 d .
H25A H 1.0080 0.7567 0.7825 0.111 Uiso 1 1 calc R
H25B H 0.8964 0.6712 0.8496 0.111 Uiso 1 1 calc R
H25C H 0.8684 0.8248 0.8251 0.111 Uiso 1 1 calc R
C26 C 0.69404(18) 0.76183(19) 0.70147(15) 0.0426(4) Uani 1 1 d .
H26A H 0.6803 0.6759 0.7524 0.051 Uiso 1 1 calc R
H26B H 0.6528 0.8274 0.7396 0.051 Uiso 1 1 calc R
C27 C 0.62376(16) 0.78629(16) 0.59125(14) 0.0340(4) Uani 1 1 d .
N1 N 0.51145(14) 0.72027(14) 0.59572(12) 0.0377(3) Uani 1 1 d .
N2 N 0.27240(15) 0.77142(15) 0.37291(13) 0.0460(4) Uani 1 1 d .
N3 N 1.00961(19) 0.7148(2) 0.07226(15) 0.0610(5) Uani 1 1 d .
O1 O 0.37774(19) 0.32880(15) 0.98928(12) 0.0754(5) Uani 1 1 d .
O2 O 0.25773(14) 0.61422(14) 0.54807(12) 0.0590(4) Uani 1 1 d .
O3 O 0.35748(14) 0.92578(14) 0.21740(11) 0.0567(4) Uani 1 1 d .
O4 O 1.0326(2) 0.5979(2) 0.08265(18) 0.1098(8) Uani 1 1 d .
O5 O 1.0744(2) 0.7940(2) 0.00557(17) 0.0897(6) Uani 1 1 d .
O6 O 0.79741(14) 1.04162(13) 0.41250(13) 0.0573(4) Uani 1 1 d .

loop_
_atom_site_aniso_label
_atom_site_aniso_U_11
_atom_site_aniso_U_22
_atom_site_aniso_U_33
_atom_site_aniso_U_23
_atom_site_aniso_U_13
_atom_site_aniso_U_12
C1 0.0430(10) 0.0457(10) 0.0513(11) -0.0115(9) 0.0111(8) -0.0093(8)
C2 0.0601(12) 0.0582(13) 0.0473(11) -0.0142(10) 0.0222(9) -0.0183(10)
C3 0.0667(13) 0.0496(11) 0.0319(9) -0.0049(8) 0.0081(8) -0.0245(10)
C4 0.161(3) 0.0577(15) 0.0488(14) 0.0092(11) 0.0151(16) -0.0255(17)
C5 0.0614(12) 0.0398(10) 0.0439(11) -0.0037(8) 0.0033(9) -0.0079(9)
C6 0.0474(10) 0.0428(10) 0.0413(10) -0.0071(8) 0.0101(8) -0.0081(8)
C7 0.0364(8) 0.0388(9) 0.0341(9) -0.0041(7) 0.0029(7) -0.0146(7)
C8 0.0440(11) 0.0773(15) 0.0678(14) -0.0201(12) -0.0152(10) -0.0166(10)
C9 0.0327(9) 0.0439(10) 0.0481(10) -0.0108(8) 0.0011(7) -0.0111(7)
C10 0.0274(8) 0.0369(9) 0.0403(9) -0.0072(7) 0.0020(7) -0.0075(6)
C11 0.0302(8) 0.0373(9) 0.0375(9) -0.0069(7) 0.0015(7) -0.0066(7)
C12 0.0365(9) 0.0396(9) 0.0430(10) -0.0075(8) -0.0011(7) -0.0035(7)
C13 0.0530(11) 0.0374(9) 0.0457(11) -0.0038(8) 0.0098(8) -0.0090(8)
C14 0.0544(12) 0.0559(12) 0.0432(11) -0.0047(9) 0.0134(9) -0.0127(9)
C15 0.0385(9) 0.0590(12) 0.0365(9) -0.0167(9) -0.0019(7) -0.0035(8)
C16 0.0456(10) 0.0436(10) 0.0522(11) -0.0148(9) -0.0038(8) -0.0027(8)
C17 0.0420(10) 0.0384(9) 0.0437(10) -0.0043(8) 0.0029(8) -0.0090(8)
C18 0.0323(8) 0.0375(9) 0.0346(9) -0.0047(7) -0.0005(7) -0.0080(7)
C19 0.0319(8) 0.0307(8) 0.0371(9) -0.0019(7) 0.0028(7) -0.0073(6)
C20 0.0282(8) 0.0327(8) 0.0395(9) -0.0081(7) 0.0035(7) -0.0069(6)
C21 0.0334(9) 0.0411(9) 0.0470(10) -0.0111(8) 0.0053(7) -0.0118(7)
C22 0.0375(10) 0.0633(13) 0.0592(12) -0.0109(10) -0.0032(9) -0.0216(9)
C23 0.0337(9) 0.0579(12) 0.0462(11) -0.0078(9) -0.0042(8) -0.0093(8)
C24 0.0504(13) 0.0740(16) 0.0792(16) -0.0149(13) -0.0027(11) 0.0139(11)
C25 0.0572(13) 0.1013(19) 0.0616(14) -0.0079(13) -0.0185(11) -0.0254(13)
C26 0.0394(9) 0.0507(11) 0.0375(9) -0.0089(8) 0.0009(7) -0.0142(8)
C27 0.0273(8) 0.0357(8) 0.0386(9) -0.0099(7) 0.0034(6) -0.0076(6)
N1 0.0334(7) 0.0390(8) 0.0371(8) -0.0019(6) 0.0017(6) -0.0136(6)
N2 0.0359(8) 0.0536(9) 0.0484(9) -0.0096(7) -0.0073(7) -0.0133(7)
N3 0.0560(11) 0.0808(14) 0.0455(10) -0.0247(10) 0.0020(8) 0.0016(10)
O1 0.1123(14) 0.0613(10) 0.0433(8) 0.0000(7) 0.0249(8) -0.0297(9)
O2 0.0482(8) 0.0632(9) 0.0625(9) -0.0015(7) -0.0014(6) -0.0309(7)
O3 0.0575(8) 0.0606(9) 0.0439(8) 0.0002(7) -0.0099(6) -0.0107(7)
O4 0.1366(19) 0.0773(13) 0.0934(15) -0.0261(11) 0.0373(13) 0.0245(12)
O5 0.0801(12) 0.1125(15) 0.0807(12) -0.0404(11) 0.0406(10) -0.0261(11)
O6 0.0528(8) 0.0536(8) 0.0614(9) 0.0012(7) -0.0007(6) -0.0297(7)

loop_
_atom_type_symbol
_atom_type_description
_atom_type_scat_dispersion_real
_atom_type_scat_dispersion_imag
_atom_type_scat_source
C C 0.0033 0.0016 'International Tables Vol C Tables 4.2.6.8 and 6.1.1.4'
H H 0.0000 0.0000 'International Tables Vol C Tables 4.2.6.8 and 6.1.1.4'
N N 0.0061 0.0033 'International Tables Vol C Tables 4.2.6.8 and 6.1.1.4'
O O 0.0106 0.0060 'International Tables Vol C Tables 4.2.6.8 and 6.1.1.4'

loop_
_geom_angle_atom_site_label_1
_geom_angle_atom_site_label_2
_geom_angle_atom_site_label_3
_geom_angle
C2 C1 C7 119.42(17)
C2 C1 H1 120.3
C7 C1 H1 120.3
C1 C2 C3 120.32(17)
C1 C2 H2 119.8
C3 C2 H2 119.8
O1 C3 C5 123.66(18)
O1 C3 C2 116.36(17)
C5 C3 C2 119.96(16)
O1 C4 H4A 109.5
O1 C4 H4B 109.5
H4A C4 H4B 109.5
O1 C4 H4C 109.5
H4A C4 H4C 109.5
H4B C4 H4C 109.5
C3 C5 C6 119.29(18)
C3 C5 H5 120.4
C6 C5 H5 120.4
C7 C6 C5 120.65(16)
C7 C6 H6 119.7
C5 C6 H6 119.7
C6 C7 C1 120.36(15)
C6 C7 N1 118.60(15)
C1 C7 N1 121.03(16)
N2 C8 H8A 109.5
N2 C8 H8B 109.5
H8A C8 H8B 109.5
N2 C8 H8C 109.5
H8A C8 H8C 109.5
H8B C8 H8C 109.5
O2 C9 N2 125.94(16)
O2 C9 C10 129.43(17)
N2 C9 C10 104.57(14)
C11 C10 N1 124.71(14)
C11 C10 C9 109.05(15)
N1 C10 C9 126.24(14)
C10 C11 C12 107.99(14)
C10 C11 C19 124.28(15)
C12 C11 C19 127.69(15)
O3 C12 N2 124.15(17)
O3 C12 C11 128.69(17)
N2 C12 C11 107.17(14)
C18 C13 C14 120.54(17)
C18 C13 H13 119.7
C14 C13 H13 119.7
C15 C14 C13 118.75(17)
C15 C14 H14 120.6
C13 C14 H14 120.6
C14 C15 C16 122.35(17)
C14 C15 N3 118.61(17)
C16 C15 N3 119.00(18)
C15 C16 C17 118.24(17)
C15 C16 H16 120.9
C17 C16 H16 120.9
C16 C17 C18 121.19(16)
C16 C17 H17 119.4
C18 C17 H17 119.4
C13 C18 C17 118.87(16)
C13 C18 C19 120.69(15)
C17 C18 C19 120.41(14)
C11 C19 C20 106.93(12)
C11 C19 C18 112.13(14)
C20 C19 C18 110.62(13)
C11 C19 H19 109.0
C20 C19 H19 109.0
C18 C19 H19 109.0
C27 C20 C21 119.26(15)
C27 C20 C19 124.90(14)
C21 C20 C19 115.84(13)
O6 C21 C20 120.24(16)
O6 C21 C22 120.52(15)
C20 C21 C22 119.25(15)
C21 C22 C23 115.93(15)
C21 C22 H22A 108.3
C23 C22 H22A 108.3
C21 C22 H22B 108.3
C23 C22 H22B 108.3
H22A C22 H22B 107.4
C22 C23 C25 109.51(17)
C22 C23 C24 111.46(18)
C25 C23 C24 109.54(18)
C22 C23 C26 107.71(15)
C25 C23 C26 109.28(16)
C24 C23 C26 109.30(17)
C23 C24 H24A 109.5
C23 C24 H24B 109.5
H24A C24 H24B 109.5
C23 C24 H24C 109.5
H24A C24 H24C 109.5
H24B C24 H24C 109.5
C23 C25 H25A 109.5
C23 C25 H25B 109.5
H25A C25 H25B 109.5
C23 C25 H25C 109.5
H25A C25 H25C 109.5
H25B C25 H25C 109.5
C27 C26 C23 112.06(14)
C27 C26 H26A 109.2
C23 C26 H26A 109.2
C27 C26 H26B 109.2
C23 C26 H26B 109.2
H26A C26 H26B 107.9
C20 C27 N1 121.59(15)
C20 C27 C26 121.01(14)
N1 C27 C26 117.33(14)
C10 N1 C27 116.51(13)
C10 N1 C7 121.58(13)
C27 N1 C7 121.88(14)
C9 N2 C12 111.05(14)
C9 N2 C8 124.15(16)
C12 N2 C8 124.80(16)
O4 N3 O5 123.3(2)
O4 N3 C15 118.2(2)
O5 N3 C15 118.5(2)
C3 O1 C4 117.28(17)

loop_
_geom_bond_atom_site_label_1
_geom_bond_atom_site_label_2
_geom_bond_distance
C1 C2 1.379(3)
C1 C7 1.383(2)
C1 H1 0.9300
C2 C3 1.388(3)
C2 H2 0.9300
C3 O1 1.362(2)
C3 C5 1.382(3)
C4 O1 1.415(3)
C4 H4A 0.9600
C4 H4B 0.9600
C4 H4C 0.9600
C5 C6 1.385(2)
C5 H5 0.9300
C6 C7 1.369(3)
C6 H6 0.9300
C7 N1 1.450(2)
C8 N2 1.454(2)
C8 H8A 0.9600
C8 H8B 0.9600
C8 H8C 0.9600
C9 O2 1.200(2)
C9 N2 1.377(2)
C9 C10 1.515(2)
C10 C11 1.344(2)
C10 N1 1.362(2)
C11 C12 1.459(2)
C11 C19 1.495(2)
C12 O3 1.211(2)
C12 N2 1.402(2)
C13 C18 1.387(2)
C13 C14 1.388(3)
C13 H13 0.9300
C14 C15 1.373(3)
C14 H14 0.9300
C15 C16 1.374(3)
C15 N3 1.475(3)
C16 C17 1.383(3)
C16 H16 0.9300
C17 C18 1.390(2)
C17 H17 0.9300
C18 C19 1.528(2)
C19 C20 1.517(2)
C19 H19 0.9800
C20 C27 1.362(2)
C20 C21 1.466(2)
C21 O6 1.228(2)
C21 C22 1.499(3)
C22 C23 1.521(3)
C22 H22A 0.9700
C22 H22B 0.9700
C23 C25 1.527(3)
C23 C24 1.530(3)
C23 C26 1.530(2)
C24 H24A 0.9600
C24 H24B 0.9600
C24 H24C 0.9600
C25 H25A 0.9600
C25 H25B 0.9600
C25 H25C 0.9600
C26 C27 1.495(2)
C26 H26A 0.9700
C26 H26B 0.9700
C27 N1 1.404(2)
N3 O4 1.209(3)
N3 O5 1.212(2)
